data_7025611
loop_
_publ_author_name
'Badaj, Anna C.'
'Dastgir, Sarim'
'Lough, Alan J.'
'Lavoie, Gino G.'

_publ_section_title
;
 First aryl-substituted acyclic imino-N-heterocyclic carbene ligand
 precursor: synthesis, characterisation and coordination with silver(I)
 and copper(I).
;
_journal_issue 14
_journal_name_full 'Dalton transactions (Cambridge, England : 2003)'
_journal_page_first 3361
_journal_page_last 3365
_journal_paper_doi 10.1039/c002234a
_journal_volume 39
_journal_year 2010
_chemical_formula_moiety 'C22 H25 Ag Cl N3, C H2 Cl2'
_chemical_formula_sum 'C23 H27 Ag Cl3 N3'
_chemical_formula_weight 559.70
_chemical_name_systematic
;
?
;
_space_group_IT_number 19
_symmetry_cell_setting orthorhombic
_symmetry_space_group_name_Hall 'P 2ac 2ab'
_symmetry_space_group_name_H-M 'P 21 21 21'
_atom_sites_solution_hydrogens geom
_atom_sites_solution_primary direct
_atom_sites_solution_secondary difmap
_audit_creation_method SHELXL-97
_cell_angle_alpha 90.00
_cell_angle_beta 90.00
_cell_angle_gamma 90.00
_cell_formula_units_Z 4
_cell_length_a 9.1037(2)
_cell_length_b 15.7675(3)
_cell_length_c 17.1993(3)
_cell_measurement_reflns_used 22758
_cell_measurement_temperature 150(1)
_cell_measurement_theta_max 27.5
_cell_measurement_theta_min 2.6
_cell_volume 2468.83(8)
_computing_cell_refinement 'Denzo-SMN (Otwinowski & Minor, 1997)'
_computing_data_collection 'Collect (Nonius B.V., 1997-2002)'
_computing_data_reduction Denzo-SMN
_computing_molecular_graphics 'PLATON (Spek, 2003)'
_computing_publication_material 'SHELXTL V6.1'
_computing_structure_refinement 'SHELXTL V6.1 (Sheldrick, 2008)'
_computing_structure_solution 'SIR-92 (Altomare et al., 1994)'
_diffrn_ambient_temperature 150(2)
_diffrn_detector_area_resol_mean 9
_diffrn_measured_fraction_theta_full 0.998
_diffrn_measured_fraction_theta_max 0.998
_diffrn_measurement_device_type 'Nonius KappaCCD'
_diffrn_measurement_method '\f scans and \w scans with \k offsets'
_diffrn_radiation_monochromator graphite
_diffrn_radiation_source 'fine-focus sealed tube'
_diffrn_radiation_type MoK\a
_diffrn_radiation_wavelength 0.71073
_diffrn_reflns_av_R_equivalents 0.0371
_diffrn_reflns_av_sigmaI/netI 0.0352
_diffrn_reflns_limit_h_max 11
_diffrn_reflns_limit_h_min -11
_diffrn_reflns_limit_k_max 20
_diffrn_reflns_limit_k_min -20
_diffrn_reflns_limit_l_max 22
_diffrn_reflns_limit_l_min -22
_diffrn_reflns_number 22758
_diffrn_reflns_theta_full 27.49
_diffrn_reflns_theta_max 27.49
_diffrn_reflns_theta_min 2.58
_exptl_absorpt_coefficient_mu 1.156
_exptl_absorpt_correction_T_max 0.773
_exptl_absorpt_correction_T_min 0.724
_exptl_absorpt_correction_type multi-scan
_exptl_absorpt_process_details
;
multi-scan from symmetry-related measurements
Sortav (Blessing 1995)
;
_exptl_crystal_colour colourless
_exptl_crystal_density_diffrn 1.506
_exptl_crystal_density_method 'not measured'
_exptl_crystal_description block
_exptl_crystal_F_000 1136
_exptl_crystal_size_max 0.30
_exptl_crystal_size_mid 0.26
_exptl_crystal_size_min 0.22
_refine_diff_density_max 1.169
_refine_diff_density_min -0.560
_refine_diff_density_rms 0.076
_refine_ls_abs_structure_details 'Flack H D (1983), Acta Cryst. A39, 876-881'
_refine_ls_abs_structure_Flack -0.08(3)
_refine_ls_extinction_method none
_refine_ls_goodness_of_fit_ref 1.075
_refine_ls_hydrogen_treatment constr
_refine_ls_matrix_type full
_refine_ls_number_parameters 305
_refine_ls_number_reflns 5650
_refine_ls_number_restraints 6
_refine_ls_restrained_S_all 1.074
_refine_ls_R_factor_all 0.0439
_refine_ls_R_factor_gt 0.0349
_refine_ls_shift/su_max 0.002
_refine_ls_shift/su_mean 0.000
_refine_ls_structure_factor_coef Fsqd
_refine_ls_weighting_details 'calc w=1/[\s^2^(Fo^2^)+(0.0365P)^2^+2.0815P] where P=(Fo^2^+2Fc^2^)/3'
_refine_ls_weighting_scheme calc
_refine_ls_wR_factor_gt 0.0770
_refine_ls_wR_factor_ref 0.0824
_reflns_number_gt 5039
_reflns_number_total 5650
_reflns_threshold_expression I>2\s(I)
_cod_data_source_file c002234a.txt
_cod_data_source_block k09165
_cod_depositor_comments
;
The following automatic conversions were performed:

'_symmetry_cell_setting' value 'Orthorhombic' changed to
'orthorhombic' according to
/home/saulius/struct/CIF-dictionaries/cif_core.dic dictionary named
'cif_core.dic' version 2.4.2 from 2011-04-26.

Automatic conversion script
Id: cif_fix_values 1891 2012-01-12 08:04:46Z andrius 
;
_cod_database_code 7025611

loop_
_symmetry_equiv_pos_as_xyz
'x, y, z'
'-x+1/2, -y, z+1/2'
'x+1/2, -y+1/2, -z'
'-x, y+1/2, -z+1/2'

loop_
_atom_site_label
_atom_site_type_symbol
_atom_site_fract_x
_atom_site_fract_y
_atom_site_fract_z
_atom_site_U_iso_or_equiv
_atom_site_adp_type
_atom_site_occupancy
_atom_site_symmetry_multiplicity
_atom_site_calc_flag
_atom_site_refinement_flags
_atom_site_disorder_assembly
_atom_site_disorder_group
Ag1 Ag 0.63483(3) 0.805138(15) 0.655015(14) 0.02929(8) Uani 1 1 d . . .
Cl1 Cl 0.67508(10) 0.94736(5) 0.62386(5) 0.0347(2) Uani 1 1 d . . .
N1 N 0.5688(3) 0.64071(18) 0.74484(16) 0.0272(6) Uani 1 1 d . . .
N2 N 0.5953(3) 0.61173(18) 0.62421(17) 0.0298(7) Uani 1 1 d . . .
N3 N 0.5628(4) 0.76624(19) 0.81325(17) 0.0304(6) Uani 1 1 d . . .
C1 C 0.5998(4) 0.6770(2) 0.67506(19) 0.0279(7) Uani 1 1 d . . .
C2 C 0.5604(4) 0.5358(2) 0.6617(2) 0.0322(8) Uani 1 1 d . . .
H2A H 0.5499 0.4816 0.6380 0.039 Uiso 1 1 calc R . .
C3 C 0.5448(4) 0.5537(2) 0.7366(2) 0.0327(8) Uani 1 1 d . . .
H3A H 0.5217 0.5147 0.7769 0.039 Uiso 1 1 calc R . .
C4 C 0.5647(4) 0.6863(2) 0.81728(18) 0.0271(7) Uani 1 1 d . . .
C5 C 0.5653(5) 0.6313(2) 0.8882(2) 0.0376(9) Uani 1 1 d . . .
H5A H 0.5698 0.6671 0.9348 0.056 Uiso 1 1 calc R . .
H5B H 0.6510 0.5938 0.8869 0.056 Uiso 1 1 calc R . .
H5C H 0.4754 0.5972 0.8895 0.056 Uiso 1 1 calc R . .
C6 C 0.5616(4) 0.8167(2) 0.88208(19) 0.0304(8) Uani 1 1 d . . .
C7 C 0.4349(5) 0.8244(2) 0.9271(2) 0.0345(8) Uani 1 1 d . . .
C8 C 0.4397(5) 0.8803(3) 0.9907(2) 0.0395(9) Uani 1 1 d . . .
H8A H 0.3550 0.8867 1.0224 0.047 Uiso 1 1 calc R . .
C9 C 0.5651(5) 0.9261(2) 1.0080(2) 0.0415(10) Uani 1 1 d . . .
H9A H 0.5657 0.9634 1.0513 0.050 Uiso 1 1 calc R . .
C10 C 0.6891(5) 0.9180(2) 0.9627(2) 0.0388(9) Uani 1 1 d . . .
H10A H 0.7748 0.9495 0.9750 0.047 Uiso 1 1 calc R . .
C11 C 0.6893(5) 0.8633(2) 0.8983(2) 0.0355(9) Uani 1 1 d . . .
C12 C 0.2954(5) 0.7787(3) 0.9079(2) 0.0438(10) Uani 1 1 d . . .
H12A H 0.2917 0.7676 0.8518 0.066 Uiso 1 1 calc R . .
H12B H 0.2112 0.8137 0.9229 0.066 Uiso 1 1 calc R . .
H12C H 0.2922 0.7248 0.9362 0.066 Uiso 1 1 calc R . .
C13 C 0.8251(5) 0.8538(3) 0.8488(3) 0.0544(11) Uani 1 1 d . . .
H13A H 0.8013 0.8675 0.7947 0.082 Uiso 1 1 calc R . .
H13B H 0.8608 0.7953 0.8519 0.082 Uiso 1 1 calc R . .
H13C H 0.9014 0.8925 0.8676 0.082 Uiso 1 1 calc R . .
C14 C 0.6207(4) 0.6195(2) 0.54100(18) 0.0283(7) Uani 1 1 d . . .
C15 C 0.5120(4) 0.6544(2) 0.4946(2) 0.0315(8) Uani 1 1 d . . .
C16 C 0.5409(5) 0.6602(3) 0.4147(2) 0.0359(9) Uani 1 1 d . . .
H16A H 0.4696 0.6854 0.3817 0.043 Uiso 1 1 calc R . .
C17 C 0.6697(5) 0.6304(3) 0.3826(2) 0.0387(10) Uani 1 1 d . . .
C18 C 0.7756(5) 0.5959(3) 0.4313(2) 0.0368(9) Uani 1 1 d . . .
H18A H 0.8652 0.5761 0.4096 0.044 Uiso 1 1 calc R . .
C19 C 0.7536(4) 0.5895(2) 0.5111(2) 0.0335(8) Uani 1 1 d . . .
C20 C 0.3668(4) 0.6820(2) 0.5269(2) 0.0361(8) Uani 1 1 d . . .
H20A H 0.3825 0.7131 0.5755 0.054 Uiso 1 1 calc R . .
H20B H 0.3057 0.6320 0.5370 0.054 Uiso 1 1 calc R . .
H20C H 0.3173 0.7189 0.4892 0.054 Uiso 1 1 calc R . .
C21 C 0.6995(6) 0.6387(4) 0.2963(2) 0.0610(14) Uani 1 1 d . . .
H21A H 0.6131 0.6630 0.2705 0.091 Uiso 1 1 calc R . .
H21B H 0.7202 0.5826 0.2744 0.091 Uiso 1 1 calc R . .
H21C H 0.7843 0.6759 0.2881 0.091 Uiso 1 1 calc R . .
C22 C 0.8713(5) 0.5530(3) 0.5627(2) 0.0473(10) Uani 1 1 d . . .
H22A H 0.9647 0.5516 0.5344 0.071 Uiso 1 1 calc R . .
H22B H 0.8439 0.4953 0.5781 0.071 Uiso 1 1 calc R . .
H22C H 0.8819 0.5885 0.6092 0.071 Uiso 1 1 calc R . .
Cl2 Cl 0.5759(8) 0.3720(5) 0.2835(4) 0.0744(19) Uani 0.530(19) 1 d PD A 1
Cl3 Cl 0.3205(11) 0.3577(9) 0.2078(6) 0.106(3) Uani 0.530(19) 1 d PD A 1
C24 C 0.4180(13) 0.4293(13) 0.2642(14) 0.109(11) Uani 0.530(19) 1 d PD A 1
H24A H 0.4399 0.4820 0.2352 0.131 Uiso 0.530(19) 1 calc PR A 1
H24B H 0.3644 0.4437 0.3126 0.131 Uiso 0.530(19) 1 calc PR A 1
Cl2A Cl 0.5866(8) 0.4140(13) 0.2846(4) 0.112(4) Uani 0.470(19) 1 d PD A 2
Cl3A Cl 0.3131(7) 0.3969(7) 0.1969(4) 0.071(2) Uani 0.470(19) 1 d PD A 2
C24A C 0.3968(9) 0.4106(15) 0.2865(8) 0.053(4) Uani 0.470(19) 1 d PD A 2
H24C H 0.3603 0.4641 0.3097 0.064 Uiso 0.470(19) 1 calc PR A 2
H24D H 0.3661 0.3636 0.3211 0.064 Uiso 0.470(19) 1 calc PR A 2

loop_
_atom_site_aniso_label
_atom_site_aniso_U_11
_atom_site_aniso_U_22
_atom_site_aniso_U_33
_atom_site_aniso_U_23
_atom_site_aniso_U_13
_atom_site_aniso_U_12
Ag1 0.03455(14) 0.02570(12) 0.02762(12) -0.00014(11) 0.00158(12) -0.00311(12)
Cl1 0.0404(5) 0.0268(4) 0.0368(4) 0.0004(3) 0.0056(4) -0.0028(4)
N1 0.0357(17) 0.0239(14) 0.0222(14) 0.0016(11) -0.0009(13) -0.0032(13)
N2 0.0364(18) 0.0277(14) 0.0253(13) -0.0045(11) 0.0061(12) -0.0067(13)
N3 0.0349(17) 0.0330(16) 0.0232(13) -0.0025(12) 0.0010(13) -0.0025(13)
C1 0.0283(18) 0.0298(17) 0.0258(16) -0.0023(12) -0.0007(13) -0.0009(14)
C2 0.041(2) 0.0239(16) 0.0313(17) 0.0018(15) -0.0030(17) -0.0074(15)
C3 0.043(2) 0.0261(17) 0.0293(18) 0.0005(14) -0.0034(16) -0.0050(17)
C4 0.0274(17) 0.0315(18) 0.0225(14) -0.0035(14) -0.0021(13) -0.0022(16)
C5 0.055(3) 0.0323(19) 0.0253(18) 0.0014(15) -0.0060(17) -0.0016(18)
C6 0.042(2) 0.0270(17) 0.0222(15) 0.0006(14) 0.0000(15) 0.0001(16)
C7 0.042(2) 0.037(2) 0.0241(16) 0.0033(14) -0.0007(15) -0.0026(17)
C8 0.057(3) 0.040(2) 0.0216(17) 0.0009(15) 0.0048(17) 0.008(2)
C9 0.071(3) 0.0321(19) 0.0208(17) -0.0017(15) -0.0056(18) 0.000(2)
C10 0.051(2) 0.0308(19) 0.035(2) 0.0002(16) -0.0087(18) -0.0011(18)
C11 0.044(2) 0.0331(19) 0.0296(18) -0.0005(15) -0.0035(17) -0.0017(17)
C12 0.046(2) 0.051(2) 0.034(2) -0.0005(18) 0.0050(18) -0.0050(19)
C13 0.048(3) 0.061(3) 0.054(3) -0.014(2) 0.002(2) -0.014(2)
C14 0.037(2) 0.0274(15) 0.0208(15) -0.0053(12) -0.0004(16) -0.0062(16)
C15 0.035(2) 0.0297(18) 0.0303(18) -0.0010(15) -0.0028(16) -0.0025(16)
C16 0.038(2) 0.041(2) 0.0290(18) 0.0013(16) -0.0041(16) -0.0025(17)
C17 0.043(3) 0.047(2) 0.0263(18) -0.0027(16) 0.0036(17) -0.0050(18)
C18 0.036(2) 0.041(2) 0.0337(19) -0.0071(17) 0.0058(17) -0.0016(18)
C19 0.035(2) 0.0318(19) 0.0333(19) -0.0036(15) 0.0001(16) 0.0010(16)
C20 0.0337(18) 0.044(2) 0.0305(16) -0.0029(15) -0.0035(17) 0.004(2)
C21 0.062(3) 0.090(4) 0.030(2) 0.005(2) 0.009(2) -0.003(3)
C22 0.044(2) 0.057(2) 0.040(2) 0.0018(18) -0.003(2) 0.010(2)
Cl2 0.047(3) 0.112(4) 0.064(2) 0.000(2) -0.0155(18) 0.033(3)
Cl3 0.083(4) 0.135(6) 0.100(4) -0.034(4) -0.012(3) -0.037(4)
C24 0.071(11) 0.15(2) 0.111(16) -0.073(16) 0.020(10) 0.024(11)
Cl2A 0.050(3) 0.234(11) 0.053(2) -0.025(5) 0.0064(17) -0.044(5)
Cl3A 0.037(2) 0.127(6) 0.049(2) -0.009(3) -0.0105(13) 0.005(3)
C24A 0.025(6) 0.098(10) 0.036(5) -0.019(6) 0.001(5) 0.006(6)

loop_
_atom_type_symbol
_atom_type_description
_atom_type_scat_dispersion_real
_atom_type_scat_dispersion_imag
_atom_type_scat_source
C C 0.0033 0.0016 'International Tables Vol C Tables 4.2.6.8 and 6.1.1.4'
H H 0.0000 0.0000 'International Tables Vol C Tables 4.2.6.8 and 6.1.1.4'
Ag Ag -0.8971 1.1015 'International Tables Vol C Tables 4.2.6.8 and 6.1.1.4'
Cl Cl 0.1484 0.1585 'International Tables Vol C Tables 4.2.6.8 and 6.1.1.4'
N N 0.0061 0.0033 'International Tables Vol C Tables 4.2.6.8 and 6.1.1.4'

loop_
_geom_angle_atom_site_label_1
_geom_angle_atom_site_label_2
_geom_angle_atom_site_label_3
_geom_angle
C1 Ag1 Cl1 176.29(9)
C1 N1 C3 110.9(3)
C1 N1 C4 124.0(3)
C3 N1 C4 125.1(3)
C1 N2 C2 111.2(3)
C1 N2 C14 124.6(3)
C2 N2 C14 124.2(3)
C4 N3 C6 120.7(3)
N2 C1 N1 104.1(3)
N2 C1 Ag1 129.7(2)
N1 C1 Ag1 126.1(2)
C3 C2 N2 106.8(3)
C2 C3 N1 106.9(3)
N3 C4 N1 116.8(3)
N3 C4 C5 128.5(3)
N1 C4 C5 114.7(3)
C7 C6 C11 121.9(3)
C7 C6 N3 121.1(3)
C11 C6 N3 116.8(3)
C6 C7 C8 117.5(4)
C6 C7 C12 122.4(3)
C8 C7 C12 120.1(4)
C9 C8 C7 121.4(4)
C10 C9 C8 120.4(3)
C9 C10 C11 120.3(4)
C10 C11 C6 118.5(4)
C10 C11 C13 120.5(4)
C6 C11 C13 121.0(3)
C15 C14 C19 122.7(3)
C15 C14 N2 119.2(3)
C19 C14 N2 118.1(3)
C14 C15 C16 117.2(4)
C14 C15 C20 122.1(3)
C16 C15 C20 120.6(4)
C17 C16 C15 121.9(4)
C16 C17 C18 118.9(3)
C16 C17 C21 121.0(4)
C18 C17 C21 120.1(4)
C17 C18 C19 121.6(4)
C18 C19 C14 117.6(4)
C18 C19 C22 120.4(4)
C14 C19 C22 121.9(3)
Cl2 C24 Cl3 101.1(11)
Cl2A C24A Cl3A 115.2(8)

loop_
_geom_bond_atom_site_label_1
_geom_bond_atom_site_label_2
_geom_bond_distance
Ag1 C1 2.074(3)
Ag1 Cl1 2.3346(9)
N1 C1 1.359(4)
N1 C3 1.397(5)
N1 C4 1.439(4)
N2 C1 1.352(4)
N2 C2 1.397(4)
N2 C14 1.455(4)
N3 C4 1.263(5)
N3 C6 1.426(4)
C2 C3 1.327(5)
C4 C5 1.497(5)
C6 C7 1.395(5)
C6 C11 1.403(5)
C7 C8 1.404(5)
C7 C12 1.497(6)
C8 C9 1.383(6)
C9 C10 1.378(6)
C10 C11 1.403(5)
C11 C13 1.509(6)
C14 C15 1.385(5)
C14 C19 1.397(5)
C15 C16 1.402(5)
C15 C20 1.499(6)
C16 C17 1.378(6)
C17 C18 1.388(6)
C17 C21 1.516(5)
C18 C19 1.390(5)
C19 C22 1.506(6)
Cl2 C24 1.731(8)
Cl3 C24 1.733(8)
Cl2A C24A 1.729(8)
Cl3A C24A 1.733(8)
